data_1513294
loop_
_publ_author_name
'Michinobu, Tsuyoshi'
'Kumazawa, Hiroe'
'Noguchi, Keiichi'
'Shigehara, Kiyotaka'

_publ_section_title
;
 One-Step Synthesis of Donor&#x2212;Acceptor type Conjugated Polymers from
 Ferrocene-Containing Poly(aryleneethynylene)s
;
_journal_issue 16
_journal_name_full Macromolecules
_journal_page_first 5903
_journal_paper_doi 10.1021/ma9013324
_journal_volume 42
_journal_year 2009
_chemical_absolute_configuration unk
_chemical_formula_moiety 'C32 H18 Fe N4'
_chemical_formula_sum 'C32 H18 Fe N4'
_chemical_formula_weight 514.35
_chemical_name_systematic
;
 ?
;
_space_group_IT_number 19
_symmetry_cell_setting orthorhombic
_symmetry_Int_Tables_number 19
_symmetry_space_group_name_Hall 'P 2ac 2ab'
_symmetry_space_group_name_H-M 'P 21 21 21'
_atom_sites_solution_hydrogens geom
_atom_sites_solution_primary direct
_atom_sites_solution_secondary difmap
_cell_angle_alpha 90.00
_cell_angle_beta 90.00
_cell_angle_gamma 90.00
_cell_formula_units_Z 4
_cell_length_a 10.18320(18)
_cell_length_b 14.6254(3)
_cell_length_c 16.1967(3)
_cell_measurement_reflns_used 34073
_cell_measurement_temperature 193
_cell_measurement_theta_max 68.2
_cell_measurement_theta_min 3.0
_cell_volume 2412.23(8)
_computing_cell_refinement PROCESS-AUTO
_computing_data_collection PROCESS-AUTO
_computing_data_reduction CrystalStructure
_computing_publication_material 'SHELXL-97 (Sheldrick, 1997)'
_computing_structure_refinement 'SHELXL-97 (Sheldrick, 1997)'
_computing_structure_solution SIR2004
_diffrn_ambient_temperature 193
_diffrn_detector_area_resol_mean 10.00
_diffrn_measured_fraction_theta_full 1.000
_diffrn_measured_fraction_theta_max 1.000
_diffrn_measurement_device_type 'Rigaku RAXIS-RAPID'
_diffrn_measurement_method \w
_diffrn_radiation_monochromator graphite
_diffrn_radiation_source 'rotating anode'
_diffrn_radiation_type CuK\a
_diffrn_radiation_wavelength 1.54187
_diffrn_reflns_av_R_equivalents 0.0452
_diffrn_reflns_av_sigmaI/netI 0.0316
_diffrn_reflns_limit_h_max 12
_diffrn_reflns_limit_h_min -12
_diffrn_reflns_limit_k_max 17
_diffrn_reflns_limit_k_min -17
_diffrn_reflns_limit_l_max 19
_diffrn_reflns_limit_l_min -19
_diffrn_reflns_number 38335
_diffrn_reflns_theta_full 68.22
_diffrn_reflns_theta_max 68.22
_diffrn_reflns_theta_min 4.07
_exptl_absorpt_coefficient_mu 5.238
_exptl_absorpt_correction_T_max 0.811
_exptl_absorpt_correction_T_min 0.264
_exptl_absorpt_correction_type numerical
_exptl_absorpt_process_details
;
    Higashi, T. (1999). Program for Absorption Correction.
    Rigaku Corporation, Tokyo, Japan.
;
_exptl_crystal_colour green
_exptl_crystal_density_diffrn 1.416
_exptl_crystal_density_method 'not measured'
_exptl_crystal_description block
_exptl_crystal_F_000 1056
_exptl_crystal_size_max 0.58
_exptl_crystal_size_mid 0.18
_exptl_crystal_size_min 0.04
_refine_diff_density_max 0.230
_refine_diff_density_min -0.487
_refine_diff_density_rms 0.063
_refine_ls_abs_structure_details 'Flack H D (1983), Acta Cryst. A39, 876-881 1902 Friedel Pairs'
_refine_ls_abs_structure_Flack 0.469(4)
_refine_ls_extinction_method none
_refine_ls_goodness_of_fit_ref 1.187
_refine_ls_hydrogen_treatment constr
_refine_ls_matrix_type full
_refine_ls_number_parameters 335
_refine_ls_number_reflns 4416
_refine_ls_number_restraints 0
_refine_ls_restrained_S_all 1.187
_refine_ls_R_factor_all 0.0438
_refine_ls_R_factor_gt 0.0367
_refine_ls_shift/su_max 0.000
_refine_ls_shift/su_mean 0.000
_refine_ls_structure_factor_coef Fsqd
_refine_ls_weighting_details 'calc w=1/[\s^2^(Fo^2^)+(0.0323P)^2^+0.7385P] where P=(Fo^2^+2Fc^2^)/3'
_refine_ls_weighting_scheme calc
_refine_ls_wR_factor_gt 0.0796
_refine_ls_wR_factor_ref 0.0874
_reflns_number_gt 4045
_reflns_number_total 4416
_reflns_threshold_expression >2sigma(I)
_cod_data_source_file ma9013324sup1.cif
_cod_data_source_block I
_cod_database_code 1513294

loop_
_symmetry_equiv_pos_site_id
_symmetry_equiv_pos_as_xyz
1 +X,+Y,+Z
2 1/2+X,1/2-Y,-Z
3 -X,1/2+Y,1/2-Z
4 1/2-X,-Y,1/2+Z

loop_
_atom_site_label
_atom_site_type_symbol
_atom_site_fract_x
_atom_site_fract_y
_atom_site_fract_z
_atom_site_U_iso_or_equiv
_atom_site_adp_type
_atom_site_occupancy
_atom_site_symmetry_multiplicity
_atom_site_calc_flag
_atom_site_refinement_flags
Fe1 Fe 0.71498(4) 0.24130(3) 0.27231(2) 0.03618(13) Uani 1 1 d .
N1 N 0.2753(3) 0.46341(18) 0.01571(16) 0.0520(7) Uani 1 1 d .
N2 N 0.5401(2) 0.24380(19) -0.02472(14) 0.0469(6) Uani 1 1 d .
N3 N 0.4899(3) -0.01300(17) 0.2689(2) 0.0572(7) Uani 1 1 d .
N4 N 0.1275(3) 0.11394(19) 0.2103(2) 0.0580(8) Uani 1 1 d .
C1 C 0.3796(3) 0.31842(18) 0.07849(16) 0.0310(6) Uani 1 1 d .
C2 C 0.3618(3) 0.28778(17) 0.15769(16) 0.0293(6) Uani 1 1 d .
C3 C 0.4436(3) 0.20821(17) 0.18494(15) 0.0282(6) Uani 1 1 d .
C4 C 0.3776(3) 0.13227(18) 0.21290(17) 0.0338(6) Uani 1 1 d .
C5 C 0.3184(3) 0.3997(2) 0.04539(17) 0.0374(7) Uani 1 1 d .
C6 C 0.4687(3) 0.27496(19) 0.02200(16) 0.0356(6) Uani 1 1 d .
C7 C 0.4422(3) 0.05202(19) 0.24338(19) 0.0399(7) Uani 1 1 d .
C8 C 0.2373(3) 0.12483(19) 0.21134(19) 0.0395(7) Uani 1 1 d .
C9 C 0.2740(3) 0.33200(16) 0.21744(16) 0.0295(6) Uani 1 1 d .
C10 C 0.3077(3) 0.32984(19) 0.30077(16) 0.0373(7) Uani 1 1 d .
H10 H 0.3819 0.2954 0.3181 0.045 Uiso 1 1 calc R
C11 C 0.2346(3) 0.3772(2) 0.35861(18) 0.0447(8) Uani 1 1 d .
H11 H 0.2593 0.3762 0.4152 0.054 Uiso 1 1 calc R
C12 C 0.1253(3) 0.4262(2) 0.3336(2) 0.0454(8) Uani 1 1 d .
H12 H 0.0763 0.4604 0.3729 0.054 Uiso 1 1 calc R
C13 C 0.0876(3) 0.4256(2) 0.25217(19) 0.0428(7) Uani 1 1 d .
H13 H 0.0109 0.4579 0.2359 0.051 Uiso 1 1 calc R
C14 C 0.1593(3) 0.37874(19) 0.19382(19) 0.0378(7) Uani 1 1 d .
H14 H 0.1315 0.3780 0.1378 0.045 Uiso 1 1 calc R
C15 C 0.5849(3) 0.21595(18) 0.17782(16) 0.0320(6) Uani 1 1 d .
C16 C 0.6537(3) 0.3013(2) 0.16536(17) 0.0340(7) Uani 1 1 d .
H16 H 0.6146 0.3601 0.1616 0.041 Uiso 1 1 calc R
C17 C 0.7894(3) 0.2819(2) 0.15981(16) 0.0381(7) Uani 1 1 d .
H17 H 0.8571 0.3254 0.1506 0.046 Uiso 1 1 calc R
C18 C 0.8074(3) 0.1862(2) 0.17036(19) 0.0434(8) Uani 1 1 d .
H18 H 0.8892 0.1550 0.1692 0.052 Uiso 1 1 calc R
C19 C 0.6834(3) 0.1454(2) 0.18285(18) 0.0402(7) Uani 1 1 d .
H19 H 0.6675 0.0823 0.1928 0.048 Uiso 1 1 calc R
C20 C 0.3071(3) 0.0839(2) 0.44850(16) 0.0399(7) Uani 1 1 d .
C21 C 0.3239(3) -0.0030(2) 0.48369(18) 0.0441(7) Uani 1 1 d .
H21 H 0.4097 -0.0259 0.4937 0.053 Uiso 1 1 calc R
C22 C 0.2148(4) -0.0552(2) 0.50382(18) 0.0476(8) Uani 1 1 d .
H22 H 0.2261 -0.1140 0.5278 0.057 Uiso 1 1 calc R
C23 C 0.0901(3) -0.0222(2) 0.4892(2) 0.0500(8) Uani 1 1 d .
H23 H 0.0155 -0.0583 0.5026 0.060 Uiso 1 1 calc R
C24 C 0.0742(3) 0.0632(2) 0.4550(2) 0.0544(9) Uani 1 1 d .
H24 H -0.0118 0.0862 0.4457 0.065 Uiso 1 1 calc R
C25 C 0.1818(3) 0.1157(2) 0.4342(2) 0.0497(8) Uani 1 1 d .
H25 H 0.1694 0.1742 0.4099 0.060 Uiso 1 1 calc R
C26 C 0.4211(3) 0.1377(2) 0.42837(19) 0.0434(7) Uani 1 1 d .
C27 C 0.5188(3) 0.1784(2) 0.41096(18) 0.0439(7) Uani 1 1 d .
C28 C 0.6387(3) 0.2231(2) 0.38977(18) 0.0472(8) Uani 1 1 d .
C29 C 0.6575(3) 0.3183(3) 0.37184(19) 0.0490(9) Uani 1 1 d .
H29 H 0.5911 0.3640 0.3712 0.059 Uiso 1 1 calc R
C30 C 0.7928(4) 0.3321(3) 0.35531(19) 0.0569(9) Uani 1 1 d .
H30 H 0.8331 0.3890 0.3426 0.068 Uiso 1 1 calc R
C31 C 0.8579(3) 0.2463(3) 0.36106(19) 0.0641(10) Uani 1 1 d .
H31 H 0.9490 0.2360 0.3527 0.077 Uiso 1 1 calc R
C32 C 0.7632(3) 0.1787(3) 0.3815(2) 0.0580(10) Uani 1 1 d .
H32 H 0.7797 0.1152 0.3884 0.070 Uiso 1 1 calc R

loop_
_atom_site_aniso_label
_atom_site_aniso_U_11
_atom_site_aniso_U_22
_atom_site_aniso_U_33
_atom_site_aniso_U_23
_atom_site_aniso_U_13
_atom_site_aniso_U_12
Fe1 0.0266(2) 0.0438(3) 0.0382(2) 0.0054(2) -0.00244(18) -0.0030(2)
N1 0.0565(18) 0.0499(16) 0.0497(15) 0.0119(13) 0.0032(14) 0.0093(15)
N2 0.0475(15) 0.0566(16) 0.0365(12) -0.0056(14) 0.0013(11) 0.0042(14)
N3 0.0507(17) 0.0398(15) 0.081(2) 0.0128(15) 0.0129(17) 0.0065(13)
N4 0.0367(16) 0.0576(18) 0.080(2) 0.0136(16) -0.0036(16) -0.0072(14)
C1 0.0254(14) 0.0326(15) 0.0349(14) -0.0014(11) -0.0007(11) 0.0002(12)
C2 0.0242(14) 0.0291(14) 0.0346(14) -0.0023(11) -0.0018(11) -0.0027(11)
C3 0.0248(14) 0.0321(14) 0.0277(13) -0.0022(10) 0.0012(11) -0.0003(11)
C4 0.0276(14) 0.0319(14) 0.0419(16) -0.0008(12) 0.0004(12) -0.0005(11)
C5 0.0360(17) 0.0407(16) 0.0356(14) 0.0040(12) -0.0014(13) 0.0022(13)
C6 0.0362(16) 0.0390(16) 0.0318(14) 0.0003(12) -0.0030(12) -0.0007(13)
C7 0.0354(16) 0.0325(16) 0.0518(18) 0.0010(13) 0.0049(14) -0.0027(13)
C8 0.0329(18) 0.0367(15) 0.0490(17) 0.0028(13) 0.0023(14) -0.0046(13)
C9 0.0244(13) 0.0260(13) 0.0382(14) -0.0018(11) 0.0044(12) -0.0020(11)
C10 0.0363(17) 0.0374(15) 0.0382(14) -0.0014(11) -0.0011(13) 0.0011(13)
C11 0.047(2) 0.0488(18) 0.0387(15) -0.0070(13) 0.0020(14) -0.0034(16)
C12 0.0383(19) 0.0450(18) 0.0527(18) -0.0144(15) 0.0136(15) -0.0055(15)
C13 0.0313(16) 0.0410(16) 0.0563(19) -0.0033(13) 0.0028(14) 0.0025(13)
C14 0.0324(17) 0.0371(16) 0.0438(16) -0.0019(12) 0.0001(13) 0.0028(13)
C15 0.0304(15) 0.0314(15) 0.0342(14) -0.0003(11) -0.0014(12) 0.0017(12)
C16 0.0344(17) 0.0340(15) 0.0335(14) 0.0033(11) -0.0023(12) -0.0002(13)
C17 0.0278(15) 0.0491(17) 0.0372(14) 0.0036(12) 0.0042(13) -0.0085(14)
C18 0.0276(17) 0.0488(18) 0.0539(17) -0.0039(14) 0.0018(15) 0.0047(14)
C19 0.0302(16) 0.0371(16) 0.0532(17) -0.0018(13) 0.0013(14) 0.0038(13)
C20 0.0362(18) 0.0517(18) 0.0317(14) -0.0011(12) 0.0025(13) -0.0046(15)
C21 0.0408(18) 0.0454(18) 0.0461(17) -0.0015(14) 0.0023(14) 0.0039(15)
C22 0.052(2) 0.0420(18) 0.0485(17) 0.0025(13) 0.0060(17) -0.0074(17)
C23 0.0406(19) 0.055(2) 0.0540(19) -0.0027(16) 0.0055(15) -0.0131(16)
C24 0.0364(19) 0.065(2) 0.062(2) 0.0087(18) -0.0079(17) -0.0011(16)
C25 0.047(2) 0.0503(19) 0.0517(18) 0.0125(15) -0.0024(16) -0.0012(16)
C26 0.0420(19) 0.0487(18) 0.0395(16) 0.0057(14) 0.0020(14) -0.0042(15)
C27 0.0443(19) 0.0525(19) 0.0348(15) 0.0081(14) -0.0023(14) -0.0011(16)
C28 0.0362(18) 0.070(2) 0.0355(15) 0.0076(15) -0.0046(13) -0.0105(17)
C29 0.048(2) 0.062(2) 0.0365(16) -0.0077(15) -0.0004(15) -0.0156(17)
C30 0.059(2) 0.068(2) 0.0435(17) -0.0033(16) -0.0083(18) -0.024(2)
C31 0.0359(18) 0.102(3) 0.0545(19) 0.015(2) -0.0130(15) -0.017(2)
C32 0.040(2) 0.078(2) 0.057(2) 0.0286(18) -0.0081(16) -0.0040(19)

loop_
_atom_type_symbol
_atom_type_description
_atom_type_scat_dispersion_real
_atom_type_scat_dispersion_imag
_atom_type_scat_source
C C 0.0181 0.0091 'International Tables Vol C Tables 4.2.6.8 and 6.1.1.4'
H H 0.0000 0.0000 'International Tables Vol C Tables 4.2.6.8 and 6.1.1.4'
Fe Fe -1.1336 3.1974 'International Tables Vol C Tables 4.2.6.8 and 6.1.1.4'
N N 0.0311 0.0180 'International Tables Vol C Tables 4.2.6.8 and 6.1.1.4'

loop_
_geom_angle_atom_site_label_1
_geom_angle_atom_site_label_2
_geom_angle_atom_site_label_3
_geom_angle
C16 Fe1 C19 69.19(12)
C16 Fe1 C31 142.99(14)
C19 Fe1 C31 129.41(16)
C16 Fe1 C30 113.36(13)
C19 Fe1 C30 166.30(14)
C31 Fe1 C30 40.63(16)
C16 Fe1 C32 176.03(13)
C19 Fe1 C32 110.02(15)
C31 Fe1 C32 40.55(14)
C30 Fe1 C32 68.38(15)
C16 Fe1 C29 110.12(13)
C19 Fe1 C29 152.81(13)
C31 Fe1 C29 68.37(15)
C30 Fe1 C29 40.46(14)
C32 Fe1 C29 68.68(16)
C16 Fe1 C15 41.32(11)
C19 Fe1 C15 41.16(11)
C31 Fe1 C15 170.56(16)
C30 Fe1 C15 148.61(14)
C32 Fe1 C15 135.64(13)
C29 Fe1 C15 119.98(12)
C16 Fe1 C17 40.32(11)
C19 Fe1 C17 68.20(12)
C31 Fe1 C17 110.44(13)
C30 Fe1 C17 104.53(13)
C32 Fe1 C17 143.39(14)
C29 Fe1 C17 129.90(13)
C15 Fe1 C17 68.34(11)
C16 Fe1 C18 68.15(12)
C19 Fe1 C18 40.21(12)
C31 Fe1 C18 104.57(14)
C30 Fe1 C18 126.96(15)
C32 Fe1 C18 113.95(14)
C29 Fe1 C18 166.59(13)
C15 Fe1 C18 68.17(12)
C17 Fe1 C18 40.31(11)
C16 Fe1 C28 136.09(13)
C19 Fe1 C28 120.25(13)
C31 Fe1 C28 68.07(13)
C30 Fe1 C28 68.06(13)
C32 Fe1 C28 40.63(13)
C29 Fe1 C28 40.75(14)
C15 Fe1 C28 114.72(12)
C17 Fe1 C28 170.64(13)
C18 Fe1 C28 148.77(13)
C2 C1 C6 122.3(2)
C2 C1 C5 124.0(2)
C6 C1 C5 113.6(2)
C1 C2 C9 123.6(2)
C1 C2 C3 117.1(2)
C9 C2 C3 119.1(2)
C4 C3 C15 125.1(2)
C4 C3 C2 116.9(2)
C15 C3 C2 117.9(2)
C3 C4 C7 123.4(2)
C3 C4 C8 122.9(3)
C7 C4 C8 113.7(2)
N1 C5 C1 176.1(3)
N2 C6 C1 177.1(3)
N3 C7 C4 177.7(3)
N4 C8 C4 176.2(3)
C10 C9 C14 118.7(3)
C10 C9 C2 118.6(2)
C14 C9 C2 122.7(2)
C11 C10 C9 120.8(3)
C11 C10 H10 119.6
C9 C10 H10 119.6
C10 C11 C12 119.6(3)
C10 C11 H11 120.2
C12 C11 H11 120.2
C13 C12 C11 120.1(3)
C13 C12 H12 119.9
C11 C12 H12 119.9
C12 C13 C14 120.9(3)
C12 C13 H13 119.5
C14 C13 H13 119.5
C13 C14 C9 119.7(3)
C13 C14 H14 120.1
C9 C14 H14 120.1
C19 C15 C16 106.8(2)
C19 C15 C3 129.1(2)
C16 C15 C3 124.1(2)
C19 C15 Fe1 68.86(16)
C16 C15 Fe1 68.67(16)
C3 C15 Fe1 126.48(19)
C17 C16 C15 108.0(3)
C17 C16 Fe1 70.66(18)
C15 C16 Fe1 70.01(16)
C17 C16 H16 126.0
C15 C16 H16 126.0
Fe1 C16 H16 124.9
C16 C17 C18 108.4(3)
C16 C17 Fe1 69.03(17)
C18 C17 Fe1 69.98(18)
C16 C17 H17 125.8
C18 C17 H17 125.8
Fe1 C17 H17 126.8
C19 C18 C17 108.6(3)
C19 C18 Fe1 69.06(18)
C17 C18 Fe1 69.71(18)
C19 C18 H18 125.7
C17 C18 H18 125.7
Fe1 C18 H18 127.1
C18 C19 C15 108.1(2)
C18 C19 Fe1 70.73(18)
C15 C19 Fe1 69.98(16)
C18 C19 H19 125.9
C15 C19 H19 125.9
Fe1 C19 H19 124.9
C25 C20 C21 119.1(3)
C25 C20 C26 121.7(3)
C21 C20 C26 119.2(3)
C22 C21 C20 119.8(3)
C22 C21 H21 120.1
C20 C21 H21 120.1
C23 C22 C21 120.3(3)
C23 C22 H22 119.9
C21 C22 H22 119.9
C24 C23 C22 119.7(3)
C24 C23 H23 120.2
C22 C23 H23 120.2
C23 C24 C25 120.7(3)
C23 C24 H24 119.7
C25 C24 H24 119.7
C20 C25 C24 120.5(3)
C20 C25 H25 119.8
C24 C25 H25 119.8
C27 C26 C20 176.9(4)
C26 C27 C28 177.3(4)
C27 C28 C32 125.0(3)
C27 C28 C29 127.4(3)
C32 C28 C29 107.6(3)
C27 C28 Fe1 126.9(2)
C32 C28 Fe1 68.88(19)
C29 C28 Fe1 68.87(18)
C30 C29 C28 107.8(4)
C30 C29 Fe1 69.7(2)
C28 C29 Fe1 70.4(2)
C30 C29 H29 126.1
C28 C29 H29 126.1
Fe1 C29 H29 125.4
C29 C30 C31 108.3(3)
C29 C30 Fe1 69.9(2)
C31 C30 Fe1 69.57(19)
C29 C30 H30 125.8
C31 C30 H30 125.8
Fe1 C30 H30 126.3
C32 C31 C30 108.3(3)
C32 C31 Fe1 69.88(18)
C30 C31 Fe1 69.79(19)
C32 C31 H31 125.8
C30 C31 H31 125.8
Fe1 C31 H31 126.1
C31 C32 C28 107.9(3)
C31 C32 Fe1 69.56(18)
C28 C32 Fe1 70.49(19)
C31 C32 H32 126.1
C28 C32 H32 126.1
Fe1 C32 H32 125.5

loop_
_geom_bond_atom_site_label_1
_geom_bond_atom_site_label_2
_geom_bond_distance
Fe1 C16 2.039(3)
Fe1 C19 2.043(3)
Fe1 C31 2.047(3)
Fe1 C30 2.050(3)
Fe1 C32 2.051(3)
Fe1 C29 2.052(3)
Fe1 C15 2.057(3)
Fe1 C17 2.061(3)
Fe1 C18 2.064(3)
Fe1 C28 2.072(3)
N1 C5 1.137(3)
N2 C6 1.144(3)
N3 C7 1.145(4)
N4 C8 1.129(4)
C1 C2 1.371(4)
C1 C6 1.437(4)
C1 C5 1.445(4)
C2 C9 1.468(3)
C2 C3 1.498(3)
C3 C4 1.375(4)
C3 C15 1.448(4)
C4 C7 1.433(4)
C4 C8 1.434(4)
C9 C10 1.393(4)
C9 C14 1.406(4)
C10 C11 1.383(4)
C10 H10 0.9500
C11 C12 1.385(4)
C11 H11 0.9500
C12 C13 1.374(4)
C12 H12 0.9500
C13 C14 1.377(4)
C13 H13 0.9500
C14 H14 0.9500
C15 C19 1.441(4)
C15 C16 1.445(4)
C16 C17 1.413(4)
C16 H16 0.9500
C17 C18 1.422(4)
C17 H17 0.9500
C18 C19 1.412(4)
C18 H18 0.9500
C19 H19 0.9500
C20 C25 1.377(4)
C20 C21 1.403(4)
C20 C26 1.438(4)
C21 C22 1.388(4)
C21 H21 0.9500
C22 C23 1.380(5)
C22 H22 0.9500
C23 C24 1.375(5)
C23 H23 0.9500
C24 C25 1.381(5)
C24 H24 0.9500
C25 H25 0.9500
C26 C27 1.194(4)
C27 C28 1.426(4)
C28 C32 1.432(5)
C28 C29 1.436(5)
C29 C30 1.418(5)
C29 H29 0.9500
C30 C31 1.422(6)
C30 H30 0.9500
C31 C32 1.420(5)
C31 H31 0.9500
C32 H32 0.9500

loop_
_geom_torsion_atom_site_label_1
_geom_torsion_atom_site_label_2
_geom_torsion_atom_site_label_3
_geom_torsion_atom_site_label_4
_geom_torsion
C6 C1 C2 C9 178.5(2)
C5 C1 C2 C9 2.6(4)
C6 C1 C2 C3 2.3(4)
C5 C1 C2 C3 -173.5(2)
C1 C2 C3 C4 -122.8(3)
C9 C2 C3 C4 60.8(3)
C1 C2 C3 C15 55.5(3)
C9 C2 C3 C15 -120.8(3)
C15 C3 C4 C7 3.8(4)
C2 C3 C4 C7 -178.0(3)
C15 C3 C4 C8 -173.8(3)
C2 C3 C4 C8 4.4(4)
C1 C2 C9 C10 -147.5(3)
C3 C2 C9 C10 28.6(3)
C1 C2 C9 C14 30.6(4)
C3 C2 C9 C14 -153.3(2)
C14 C9 C10 C11 -3.9(4)
C2 C9 C10 C11 174.3(3)
C9 C10 C11 C12 1.1(4)
C10 C11 C12 C13 1.8(5)
C11 C12 C13 C14 -1.9(5)
C12 C13 C14 C9 -1.0(5)
C10 C9 C14 C13 3.8(4)
C2 C9 C14 C13 -174.2(3)
C4 C3 C15 C19 12.4(5)
C2 C3 C15 C19 -165.8(3)
C4 C3 C15 C16 -166.3(3)
C2 C3 C15 C16 15.5(4)
C19 C15 C16 C17 2.2(3)
C3 C15 C16 C17 -178.9(2)
C15 C16 C17 C18 -1.3(4)
C16 C17 C18 C19 -0.2(4)
C17 C18 C19 C15 1.6(3)
C16 C15 C19 C18 -2.3(3)
C3 C15 C19 C18 178.8(3)
C25 C20 C21 C22 -0.3(4)
C26 C20 C21 C22 179.6(3)
C20 C21 C22 C23 0.2(5)
C21 C22 C23 C24 -0.5(5)
C22 C23 C24 C25 0.9(5)
C21 C20 C25 C24 0.7(5)
C26 C20 C25 C24 -179.2(3)
C23 C24 C25 C20 -1.0(5)
C27 C28 C29 C30 179.1(3)
C32 C28 C29 C30 -1.7(4)
C28 C29 C30 C31 1.2(4)
C29 C30 C31 C32 -0.2(4)
C30 C31 C32 C28 -0.9(4)
C27 C28 C32 C31 -179.2(3)
C29 C28 C32 C31 1.6(4)
